data_2220995
loop_
_publ_author_name
'Hajji, Mounir'
'Zid, Mohamed Faouzi'
'Driss, Ahmed'

_publ_section_title
;
 Li~3~Al(MoO~2~)~2~O~2~(AsO~4~)~2~
;
_journal_coeditor_code BR2097
_journal_issue 3
_journal_name_full 'Acta Crystallographica Section E'
_journal_page_first i21
_journal_paper_doi 10.1107/S160053680900631X
_journal_volume 65
_journal_year 2009
_chemical_formula_iupac 'Li3 Al (Mo O2)2 O2 (As O4)2'
_chemical_formula_moiety 'Al As2 Mo2 O14 , 3Li'
_chemical_formula_structural 'Li3 Al Mo2 As2 O14'
_chemical_formula_sum 'Al As2 Li3 Mo2 O14'
_chemical_formula_weight 613.52
_chemical_name_systematic
;trilithium(I) aluminium(III) bis[dioxidomolybdenum(VI)] dioxide
 bis[arsenate(V)]
;
_space_group_IT_number 2
_symmetry_cell_setting triclinic
_symmetry_space_group_name_Hall '-P 1'
_symmetry_space_group_name_H-M 'P -1'
_atom_sites_solution_primary direct
_atom_sites_solution_secondary difmap
_audit_creation_method SHELXL97
_cell_angle_alpha 95.98(2)
_cell_angle_beta 102.250(10)
_cell_angle_gamma 105.300(10)
_cell_formula_units_Z 1
_cell_length_a 5.2130(10)
_cell_length_b 5.4260(10)
_cell_length_c 9.474(2)
_cell_measurement_reflns_used 25
_cell_measurement_temperature 298(2)
_cell_measurement_theta_max 16
_cell_measurement_theta_min 10
_cell_volume 248.92(9)
_computing_cell_refinement
;
CAD-4 EXPRESS (Duisenberg, 1992; Mac\'i\<cek & Yordanov, 1992)
;
_computing_data_collection
;
CAD-4 EXPRESS (Duisenberg, 1992; Mac\'i\<cek & Yordanov, 1992)
;
_computing_data_reduction 'XCAD4 (Harms & Wocadlo, 1995)'
_computing_molecular_graphics 'DIAMOND (Brandenburg, 1998)'
_computing_publication_material 'WinGX (Farrugia, 1999)'
_computing_structure_refinement 'SHELXL97 (Sheldrick, 2008)'
_computing_structure_solution 'SHELXS97 (Sheldrick, 2008)'
_diffrn_ambient_temperature 298(2)
_diffrn_measured_fraction_theta_full 0.999
_diffrn_measured_fraction_theta_max 0.999
_diffrn_measurement_device_type 'Enraf--Nonius TurboCAD-4'
_diffrn_measurement_method \w/2\q
_diffrn_radiation_monochromator graphite
_diffrn_radiation_source 'fine-focus sealed tube'
_diffrn_radiation_type MoK\a
_diffrn_radiation_wavelength 0.71073
_diffrn_reflns_av_R_equivalents 0.0068
_diffrn_reflns_av_sigmaI/netI 0.0092
_diffrn_reflns_limit_h_max 6
_diffrn_reflns_limit_h_min -2
_diffrn_reflns_limit_k_max 6
_diffrn_reflns_limit_k_min -6
_diffrn_reflns_limit_l_max 12
_diffrn_reflns_limit_l_min -12
_diffrn_reflns_number 1663
_diffrn_reflns_theta_full 26.97
_diffrn_reflns_theta_max 26.97
_diffrn_reflns_theta_min 2.23
_diffrn_standards_decay_% 1.1
_diffrn_standards_interval_time 120
_diffrn_standards_number 2
_exptl_absorpt_coefficient_mu 9.292
_exptl_absorpt_correction_T_max 0.328
_exptl_absorpt_correction_T_min 0.209
_exptl_absorpt_correction_type psi-scan
_exptl_absorpt_process_details '(North <i>et al.</i>,  1968)'
_exptl_crystal_colour yellow
_exptl_crystal_density_diffrn 4.093
_exptl_crystal_density_method 'not measured'
_exptl_crystal_description prism
_exptl_crystal_F_000 284
_exptl_crystal_size_max 0.20
_exptl_crystal_size_mid 0.15
_exptl_crystal_size_min 0.12
_refine_diff_density_max 0.641
_refine_diff_density_min -0.409
_refine_ls_extinction_coef 0.0263(14)
_refine_ls_extinction_expression Fc^*^=kFc[1+0.001xFc^2^\l^3^/sin(2\q)]^-1/4^
_refine_ls_extinction_method 'SHELXL97 (Sheldrick, 2008)'
_refine_ls_goodness_of_fit_ref 1.061
_refine_ls_matrix_type full
_refine_ls_number_parameters 104
_refine_ls_number_reflns 1084
_refine_ls_number_restraints 0
_refine_ls_restrained_S_all 1.061
_refine_ls_R_factor_all 0.0128
_refine_ls_R_factor_gt 0.0126
_refine_ls_shift/su_max 0.001
_refine_ls_shift/su_mean 0.000
_refine_ls_structure_factor_coef Fsqd
_refine_ls_weighting_details 'calc w = 1/[\s^2^(Fo^2^)+(0.021P)^2^+0.6735P] where P=(Fo^2^+2Fc^2^)/3'
_refine_ls_weighting_scheme calc
_refine_ls_wR_factor_gt 0.0385
_refine_ls_wR_factor_ref 0.0387
_reflns_number_gt 1077
_reflns_number_total 1084
_reflns_threshold_expression I>2\s(I)
_cod_data_source_file br2097.cif
_cod_data_source_block I
_cod_original_formula_sum 'Al1 As2 Li3 Mo2 O14'
_cod_database_code 2220995
_cod_database_fobs_code 2220995

loop_
_symmetry_equiv_pos_as_xyz
'x, y, z'
'-x, -y, -z'

loop_
_atom_site_type_symbol
_atom_site_label
_atom_site_fract_x
_atom_site_fract_y
_atom_site_fract_z
_atom_site_U_iso_or_equiv
_atom_site_adp_type
_atom_site_calc_flag
_atom_site_refinement_flags
_atom_site_occupancy
_atom_site_disorder_assembly
_atom_site_disorder_group
Mo Mo 0.49876(4) 0.84099(4) 0.35495(2) 0.00633(9) Uani d . 1 . .
As As 0.15020(5) 0.23501(5) 0.17692(3) 0.00601(10) Uani d . 1 . .
Al Al 0.5000 0.0000 0.0000 0.0026(2) Uani d S 1 . .
Li Li1 0.0000 0.5000 0.5000 0.0225(16) Uani d S 1 . .
Li Li2 0.8077(14) 0.6121(14) 0.1486(9) 0.0392(16) Uani d . 1 . .
O O1 0.6756(4) 0.1635(4) 0.4618(2) 0.0099(4) Uani d . 1 . .
O O2 0.7195(4) 0.6684(4) 0.4132(2) 0.0132(4) Uani d . 1 . .
O O3 0.4158(4) 0.2923(4) 0.0959(2) 0.0109(4) Uani d . 1 . .
O O4 0.8654(4) 0.2067(4) 0.0441(2) 0.0110(4) Uani d . 1 . .
O O5 0.5596(4) 0.8659(4) 0.1781(2) 0.0098(4) Uani d . 1 . .
O O6 0.1363(4) -0.0156(4) 0.2672(2) 0.0101(4) Uani d . 1 . .
O O7 0.1633(4) 0.5095(4) 0.2895(2) 0.0106(4) Uani d . 1 . .

loop_
_atom_site_aniso_label
_atom_site_aniso_U_11
_atom_site_aniso_U_22
_atom_site_aniso_U_33
_atom_site_aniso_U_12
_atom_site_aniso_U_13
_atom_site_aniso_U_23
Mo 0.00695(13) 0.00664(13) 0.00518(13) 0.00175(8) 0.00146(8) 0.00074(8)
As 0.00626(14) 0.00629(14) 0.00524(14) 0.00179(10) 0.00123(10) 0.00057(9)
Al 0.0027(5) 0.0038(4) 0.0011(4) 0.0005(4) 0.0004(3) 0.0002(3)
Li1 0.018(4) 0.018(4) 0.031(4) 0.007(3) -0.001(3) 0.011(3)
Li2 0.031(3) 0.031(3) 0.063(5) 0.017(3) 0.014(3) 0.017(3)
O1 0.0108(9) 0.0086(9) 0.0086(8) 0.0001(7) 0.0024(7) 0.0012(7)
O2 0.0137(10) 0.0127(9) 0.0146(10) 0.0055(8) 0.0035(8) 0.0044(8)
O3 0.0115(9) 0.0094(9) 0.0126(9) 0.0020(7) 0.0067(7) 0.0010(7)
O4 0.0086(9) 0.0135(9) 0.0092(9) 0.0025(7) -0.0009(7) 0.0025(7)
O5 0.0093(9) 0.0115(9) 0.0083(9) 0.0020(7) 0.0025(7) 0.0020(7)
O6 0.0099(9) 0.0110(9) 0.0114(9) 0.0044(7) 0.0032(7) 0.0061(7)
O7 0.0109(9) 0.0086(9) 0.0108(9) 0.0004(7) 0.0048(7) -0.0023(7)

loop_
_atom_type_symbol
_atom_type_description
_atom_type_scat_dispersion_real
_atom_type_scat_dispersion_imag
_atom_type_scat_source
O O 0.0106 0.0060 'International Tables Vol C Tables 4.2.6.8 and 6.1.1.4'
As As 0.0499 2.0058 'International Tables Vol C Tables 4.2.6.8 and 6.1.1.4'
Mo Mo -1.6832 0.6857 'International Tables Vol C Tables 4.2.6.8 and 6.1.1.4'
Al Al 0.0645 0.0514 'International Tables Vol C Tables 4.2.6.8 and 6.1.1.4'
Li Li -0.0003 0.0001 'International Tables Vol C Tables 4.2.6.8 and 6.1.1.4'

loop_
_geom_angle_atom_site_label_1
_geom_angle_atom_site_label_2
_geom_angle_atom_site_label_3
_geom_angle_site_symmetry_1
_geom_angle_site_symmetry_3
_geom_angle
_geom_angle_publ_flag
O2 Mo O5 . . 98.47(9) n
O2 Mo O1 . 1_565 102.62(9) n
O5 Mo O1 . 1_565 104.19(9) n
O2 Mo O7 . . 92.53(9) n
O5 Mo O7 . . 96.70(8) n
O1 Mo O7 1_565 . 151.88(8) n
O2 Mo O1 . 2_666 96.79(9) n
O5 Mo O1 . 2_666 163.86(8) n
O1 Mo O1 1_565 2_666 77.39(9) n
O7 Mo O1 . 2_666 77.39(7) n
O2 Mo O6 . 1_565 167.49(8) n
O5 Mo O6 . 1_565 83.83(8) n
O1 Mo O6 1_565 1_565 88.62(8) n
O7 Mo O6 . 1_565 74.97(8) n
O1 Mo O6 2_666 1_565 80.14(7) n
O6 As O4 . 1_455 115.31(9) n
O6 As O3 . . 112.28(9) n
O4 As O3 1_455 . 106.27(9) n
O6 As O7 . . 111.28(10) n
O4 As O7 1_455 . 100.31(10) n
O3 As O7 . . 110.70(9) n
O4 Al O4 2_655 . 180.00(15) n
O4 Al O5 2_655 1_545 88.07(8) n
O4 Al O5 . 1_545 91.93(8) n
O4 Al O5 2_655 2_665 91.93(8) n
O4 Al O5 . 2_665 88.07(8) n
O5 Al O5 1_545 2_665 180.00(10) n
O4 Al O3 2_655 2_655 87.61(9) n
O4 Al O3 . 2_655 92.39(9) n
O5 Al O3 1_545 2_655 88.69(8) n
O5 Al O3 2_665 2_655 91.31(8) n
O4 Al O3 2_655 . 92.39(9) n
O4 Al O3 . . 87.61(9) n
O5 Al O3 1_545 . 91.31(8) n
O5 Al O3 2_665 . 88.69(8) n
O3 Al O3 2_655 . 180.00(12) n
O2 Li1 O2 2_666 1_455 180.0000(10) n
O2 Li1 O1 2_666 2_666 86.18(8) n
O2 Li1 O1 1_455 2_666 93.82(8) n
O2 Li1 O1 2_666 1_455 93.82(8) n
O2 Li1 O1 1_455 1_455 86.18(8) n
O1 Li1 O1 2_666 1_455 180.0 n
O2 Li1 O7 2_666 2_566 90.24(8) n
O2 Li1 O7 1_455 2_566 89.76(8) n
O1 Li1 O7 2_666 2_566 106.95(7) n
O1 Li1 O7 1_455 2_566 73.05(7) n
O2 Li1 O7 2_666 . 89.76(8) n
O2 Li1 O7 1_455 . 90.24(7) n
O1 Li1 O7 2_666 . 73.05(7) n
O1 Li1 O7 1_455 . 106.95(7) n
O7 Li1 O7 2_566 . 180.0 n
O5 Li2 O3 . . 85.6(3) n
O5 Li2 O6 . 1_665 79.0(2) n
O3 Li2 O6 . 1_665 158.9(4) n
O5 Li2 O7 . 1_655 136.7(4) n
O3 Li2 O7 . 1_655 112.7(3) n
O6 Li2 O7 1_665 1_655 71.1(2) n
O5 Li2 O4 . . 151.9(4) n
O3 Li2 O4 . . 68.8(2) n
O6 Li2 O4 1_665 . 128.6(3) n
O7 Li2 O4 1_655 . 67.36(19) n
O5 Li2 O3 . 2_665 69.4(2) n
O3 Li2 O3 . 2_665 81.2(3) n
O6 Li2 O3 1_665 2_665 106.3(3) n
O7 Li2 O3 1_655 2_665 148.8(4) n
O4 Li2 O3 . 2_665 94.6(3) n
O5 Li2 O2 . . 65.9(2) n
O3 Li2 O2 . . 84.0(2) n
O6 Li2 O2 1_665 . 76.6(3) n
O7 Li2 O2 1_655 . 77.0(2) n
O4 Li2 O2 . . 120.1(3) n
O3 Li2 O2 2_665 . 133.7(3) n

loop_
_geom_bond_atom_site_label_1
_geom_bond_atom_site_label_2
_geom_bond_site_symmetry_2
_geom_bond_distance
_geom_bond_publ_flag
Mo O2 . 1.707(2) n
Mo O5 . 1.782(2) n
Mo O1 1_565 1.822(2) n
Mo O7 . 2.080(2) n
Mo O1 2_666 2.123(2) n
Mo O6 1_565 2.261(2) n
Mo Mo 2_676 3.0849(8) n
As O6 . 1.6737(19) n
As O4 1_455 1.6903(19) n
As O3 . 1.6960(19) n
As O7 . 1.7164(19) n
Al O4 2_655 1.870(2) n
Al O4 . 1.870(2) n
Al O5 1_545 1.905(2) n
Al O5 2_665 1.905(2) n
Al O3 2_655 1.942(2) n
Al O3 . 1.942(2) n
Li1 O2 2_666 2.000(2) n
Li1 O2 1_455 2.000(2) n
Li1 O1 2_666 2.073(2) n
Li1 O1 1_455 2.073(2) n
Li1 O7 2_566 2.328(2) n
Li1 O7 . 2.328(2) n
Li2 O5 . 2.159(7) n
Li2 O3 . 2.225(7) n
Li2 O6 1_665 2.272(8) n
Li2 O7 1_655 2.275(7) n
Li2 O4 . 2.435(7) n
Li2 O3 2_665 2.533(8) n
Li2 O2 . 2.645(8) n
